data_1566557
loop_
_publ_author_name
'Xu, Yanchao'
'Liu, Wen'
'Wu, Dan'
'He, Wenwen'
'Zuo, Mingxing'
'Wang, Dongyang'
'Fu, Peng'
'Wang, Liping'
'Zhu, Weiming'

_publ_section_title
;
 Sulfur-Containing Phenolic Compounds from the Cave Soil-Derived
 <i>Aspergillus fumigatus</i> GZWMJZ-152.
;
_journal_issue 2
_journal_name_full 'Journal of natural products'
_journal_page_first 433
_journal_page_last 440
_journal_paper_doi 10.1021/acs.jnatprod.1c01158
_journal_volume 85
_journal_year 2022
_chemical_formula_sum 'C19 H20 O8 S'
_chemical_formula_weight 408.41
_space_group_crystal_system triclinic
_space_group_IT_number 2
_space_group_name_Hall '-P 1'
_space_group_name_H-M_alt 'P -1'
_atom_sites_solution_hydrogens geom
_audit_creation_method SHELXL-2018/3
_cell_angle_alpha 106.945(8)
_cell_angle_beta 90.360(7)
_cell_angle_gamma 90.567(7)
_cell_formula_units_Z 2
_cell_length_a 8.1509(7)
_cell_length_b 10.0095(8)
_cell_length_c 12.0777(12)
_cell_measurement_reflns_used 2267
_cell_measurement_temperature 293(2)
_cell_measurement_theta_max 70.7130
_cell_measurement_theta_min 3.8310
_cell_volume 942.51(15)
_computing_cell_refinement 'CrysAlisPro 1.171.39.35c (Rigaku OD, 2017)'
_computing_data_collection 'CrysAlisPro 1.171.39.35c (Rigaku OD, 2017)'
_computing_data_reduction 'CrysAlisPro 1.171.39.35c (Rigaku OD, 2017)'
_computing_structure_refinement 'SHELXL-2018/3 (Sheldrick, 2018)'
_computing_structure_solution 'SHELXL-2018/3 (Sheldrick, 2018)'
_diffrn_ambient_temperature 293(2)
_diffrn_measured_fraction_theta_full 0.999
_diffrn_measured_fraction_theta_max 0.999
_diffrn_measurement_device_type 'Xcalibur, Eos, Gemini'
_diffrn_radiation_type CuK\a
_diffrn_radiation_wavelength 1.54184
_diffrn_reflns_av_R_equivalents 0.0315
_diffrn_reflns_av_unetI/netI 0.0520
_diffrn_reflns_Laue_measured_fraction_full 0.999
_diffrn_reflns_Laue_measured_fraction_max 0.999
_diffrn_reflns_limit_h_max 9
_diffrn_reflns_limit_h_min -5
_diffrn_reflns_limit_k_max 11
_diffrn_reflns_limit_k_min -11
_diffrn_reflns_limit_l_max 14
_diffrn_reflns_limit_l_min -14
_diffrn_reflns_number 5704
_diffrn_reflns_point_group_measured_fraction_full 0.999
_diffrn_reflns_point_group_measured_fraction_max 0.999
_diffrn_reflns_theta_full 67.248
_diffrn_reflns_theta_max 67.248
_diffrn_reflns_theta_min 3.826
_diffrn_source 'fine-focus sealed X-ray tube'
_exptl_absorpt_coefficient_mu 1.936
_exptl_absorpt_correction_T_max 1.00000
_exptl_absorpt_correction_T_min 0.95501
_exptl_absorpt_correction_type multi-scan
_exptl_absorpt_process_details sadabs
_exptl_crystal_colour white
_exptl_crystal_density_diffrn 1.439
_exptl_crystal_description block
_exptl_crystal_F_000 428
_exptl_crystal_size_max 0.130
_exptl_crystal_size_mid 0.120
_exptl_crystal_size_min 0.110
_refine_diff_density_max 0.270
_refine_diff_density_min -0.253
_refine_diff_density_rms 0.047
_refine_ls_extinction_coef 0.0071(7)
_refine_ls_extinction_expression Fc^*^=kFc[1+0.001xFc^2^\l^3^/sin(2\q)]^-1/4^
_refine_ls_extinction_method 'SHELXL-2018/3 (Sheldrick 2018)'
_refine_ls_goodness_of_fit_ref 1.027
_refine_ls_hydrogen_treatment constr
_refine_ls_matrix_type full
_refine_ls_number_parameters 261
_refine_ls_number_reflns 3374
_refine_ls_number_restraints 0
_refine_ls_restrained_S_all 1.027
_refine_ls_R_factor_all 0.0607
_refine_ls_R_factor_gt 0.0451
_refine_ls_shift/su_max 0.010
_refine_ls_shift/su_mean 0.000
_refine_ls_structure_factor_coef Fsqd
_refine_ls_weighting_details 'w=1/[\s^2^(Fo^2^)+(0.0603P)^2^+0.2031P] where P=(Fo^2^+2Fc^2^)/3'
_refine_ls_weighting_scheme calc
_refine_ls_wR_factor_gt 0.1177
_refine_ls_wR_factor_ref 0.1300
_reflns_Friedel_coverage 0.000
_reflns_number_gt 2617
_reflns_number_total 3374
_reflns_threshold_expression 'I > 2\s(I)'
_cod_data_source_file np1c01158_si_002.cif
_cod_data_source_block exp_10396
_cod_original_cell_volume 942.50(15)
_cod_database_code 1566557
_shelx_shelxl_version_number 2018/3
_shelx_space_group_comment
;
The symmetry employed for this shelxl refinement is uniquely defined
by the following loop, which should always be used as a source of
symmetry information in preference to the above space-group names.
They are only intended as comments.
;
_shelx_estimated_absorpt_t_min 0.787
_shelx_estimated_absorpt_t_max 0.815

loop_
_space_group_symop_operation_xyz
'x, y, z'
'-x, -y, -z'

loop_
_atom_site_label
_atom_site_type_symbol
_atom_site_fract_x
_atom_site_fract_y
_atom_site_fract_z
_atom_site_U_iso_or_equiv
_atom_site_adp_type
_atom_site_occupancy
_atom_site_site_symmetry_order
_atom_site_calc_flag
_atom_site_refinement_flags_posn
_atom_site_refinement_flags_adp
_atom_site_refinement_flags_occupancy
_atom_site_disorder_assembly
_atom_site_disorder_group
S1 S 0.83388(9) -0.15119(7) 0.27192(6) 0.0459(2) Uani 1 1 d . . . . .
O1 O 0.6560(2) -0.1657(2) 0.30157(18) 0.0617(6) Uani 1 1 d . . . . .
O2 O 0.5608(2) -0.0718(2) 0.13309(19) 0.0592(6) Uani 1 1 d . . . . .
H2 H 0.562624 -0.115174 0.181108 0.089 Uiso 1 1 calc R U . . .
O3 O 0.8437(2) 0.31236(19) 0.05968(16) 0.0511(5) Uani 1 1 d . . . . .
O4 O 1.1765(3) -0.0735(2) 0.2565(2) 0.0646(6) Uani 1 1 d . . . . .
O5 O 1.1984(2) 0.15792(19) 0.33681(16) 0.0485(5) Uani 1 1 d . . . . .
O6 O 1.2321(2) 0.2276(2) 0.10902(17) 0.0551(5) Uani 1 1 d . . . . .
O7 O 0.8626(2) 0.41355(19) 0.32543(16) 0.0476(5) Uani 1 1 d . . . . .
O8 O 1.4022(2) 0.4440(2) 0.18470(18) 0.0566(5) Uani 1 1 d . . . . .
H8 H 1.378959 0.363898 0.146370 0.085 Uiso 1 1 calc R U . . .
C1 C 0.8377(3) -0.0170(3) 0.2012(2) 0.0387(6) Uani 1 1 d . . . . .
C2 C 0.6982(3) 0.0081(3) 0.1442(2) 0.0423(6) Uani 1 1 d . . . . .
C3 C 0.6956(3) 0.1163(3) 0.0941(2) 0.0449(6) Uani 1 1 d . . . . .
H3 H 0.603530 0.129844 0.052943 0.054 Uiso 1 1 calc R U . . .
C4 C 0.8312(3) 0.2039(3) 0.1057(2) 0.0395(6) Uani 1 1 d . . . . .
C5 C 0.9700(3) 0.1856(2) 0.1680(2) 0.0368(5) Uani 1 1 d . . . . .
C6 C 0.9744(3) 0.0733(2) 0.2128(2) 0.0371(5) Uani 1 1 d . . . . .
C7 C 1.1177(3) 0.2787(3) 0.1742(2) 0.0378(5) Uani 1 1 d . . . . .
C8 C 1.1293(3) 0.4204(2) 0.2520(2) 0.0343(5) Uani 1 1 d . . . . .
C9 C 1.2762(3) 0.4977(3) 0.2552(2) 0.0383(5) Uani 1 1 d . . . . .
C10 C 1.2989(3) 0.6302(3) 0.3313(2) 0.0448(6) Uani 1 1 d . . . . .
H10 H 1.396924 0.678573 0.331161 0.054 Uiso 1 1 calc R U . . .
C11 C 1.1770(3) 0.6903(3) 0.4069(2) 0.0424(6) Uani 1 1 d . . . . .
C12 C 1.0287(3) 0.6181(3) 0.4059(2) 0.0400(6) Uani 1 1 d . . . . .
H12 H 0.945821 0.659163 0.456683 0.048 Uiso 1 1 calc R U . . .
C13 C 1.0047(3) 0.4867(2) 0.3300(2) 0.0351(5) Uani 1 1 d . . . . .
C14 C 0.8713(4) -0.2983(3) 0.1495(3) 0.0619(8) Uani 1 1 d . . . . .
H14A H 0.862354 -0.382552 0.171912 0.093 Uiso 1 1 calc R U . . .
H14B H 0.979606 -0.290656 0.120984 0.093 Uiso 1 1 calc R U . . .
H14C H 0.792022 -0.300820 0.089763 0.093 Uiso 1 1 calc R U . . .
C15 C 1.1260(3) 0.0426(3) 0.2697(2) 0.0406(6) Uani 1 1 d . . . . .
C16 C 1.3578(3) 0.1438(3) 0.3849(3) 0.0620(8) Uani 1 1 d . . . . .
H16A H 1.344672 0.126137 0.458290 0.093 Uiso 1 1 calc R U . . .
H16B H 1.420200 0.228509 0.395222 0.093 Uiso 1 1 calc R U . . .
H16C H 1.414509 0.067449 0.333019 0.093 Uiso 1 1 calc R U . . .
C17 C 0.7115(3) 0.3373(3) -0.0090(3) 0.0534(7) Uani 1 1 d . . . . .
H17A H 0.689905 0.254784 -0.072025 0.080 Uiso 1 1 calc R U . . .
H17B H 0.740155 0.413195 -0.039092 0.080 Uiso 1 1 calc R U . . .
H17C H 0.615235 0.360834 0.037749 0.080 Uiso 1 1 calc R U . . .
C18 C 0.7231(3) 0.4831(3) 0.3845(3) 0.0556(7) Uani 1 1 d . . . . .
H18A H 0.744407 0.511714 0.466357 0.083 Uiso 1 1 calc R U . . .
H18B H 0.629916 0.420763 0.367642 0.083 Uiso 1 1 calc R U . . .
H18C H 0.700696 0.563697 0.359356 0.083 Uiso 1 1 calc R U . . .
C19 C 1.2024(4) 0.8298(3) 0.4945(3) 0.0607(8) Uani 1 1 d . . . . .
H19A H 1.204079 0.818594 0.570764 0.091 Uiso 1 1 calc R U . . .
H19B H 1.114549 0.890516 0.488451 0.091 Uiso 1 1 calc R U . . .
H19C H 1.304935 0.869680 0.480370 0.091 Uiso 1 1 calc R U . . .

loop_
_atom_site_aniso_label
_atom_site_aniso_U_11
_atom_site_aniso_U_22
_atom_site_aniso_U_33
_atom_site_aniso_U_23
_atom_site_aniso_U_13
_atom_site_aniso_U_12
S1 0.0565(4) 0.0419(4) 0.0410(4) 0.0150(3) -0.0060(3) -0.0110(3)
O1 0.0605(12) 0.0661(14) 0.0635(13) 0.0272(11) 0.0047(10) -0.0171(10)
O2 0.0487(11) 0.0657(14) 0.0660(14) 0.0247(11) -0.0157(10) -0.0243(10)
O3 0.0557(11) 0.0487(11) 0.0545(11) 0.0249(9) -0.0185(9) -0.0098(9)
O4 0.0632(13) 0.0430(12) 0.0894(17) 0.0228(11) -0.0218(11) 0.0001(10)
O5 0.0413(10) 0.0470(11) 0.0529(11) 0.0084(9) -0.0149(8) -0.0020(8)
O6 0.0524(11) 0.0498(11) 0.0543(12) 0.0011(9) 0.0126(9) -0.0022(9)
O7 0.0345(9) 0.0460(10) 0.0567(11) 0.0062(9) 0.0045(8) -0.0072(8)
O8 0.0405(10) 0.0593(13) 0.0646(13) 0.0095(10) 0.0130(9) -0.0059(9)
C1 0.0459(14) 0.0336(13) 0.0362(13) 0.0102(10) -0.0061(10) -0.0076(10)
C2 0.0429(14) 0.0423(14) 0.0381(13) 0.0064(11) -0.0076(11) -0.0117(11)
C3 0.0431(14) 0.0447(14) 0.0453(15) 0.0111(12) -0.0161(11) -0.0042(11)
C4 0.0464(14) 0.0355(13) 0.0361(13) 0.0098(10) -0.0074(11) -0.0042(11)
C5 0.0405(13) 0.0330(12) 0.0342(12) 0.0059(10) -0.0056(10) -0.0036(10)
C6 0.0403(13) 0.0358(13) 0.0325(12) 0.0059(10) -0.0041(10) -0.0032(10)
C7 0.0379(13) 0.0418(14) 0.0353(13) 0.0139(11) -0.0044(10) -0.0035(11)
C8 0.0336(12) 0.0356(12) 0.0353(12) 0.0132(10) -0.0035(9) -0.0024(10)
C9 0.0346(12) 0.0425(14) 0.0403(13) 0.0160(11) 0.0002(10) -0.0022(10)
C10 0.0407(14) 0.0452(15) 0.0506(15) 0.0181(12) -0.0075(12) -0.0139(11)
C11 0.0515(15) 0.0371(13) 0.0398(14) 0.0133(11) -0.0092(11) -0.0058(11)
C12 0.0416(13) 0.0396(14) 0.0388(13) 0.0115(11) -0.0015(10) 0.0006(11)
C13 0.0334(12) 0.0373(13) 0.0372(13) 0.0150(10) -0.0048(10) -0.0044(10)
C14 0.091(2) 0.0384(15) 0.0557(18) 0.0122(13) 0.0001(16) -0.0041(15)
C15 0.0416(13) 0.0402(14) 0.0418(14) 0.0152(11) -0.0032(11) -0.0046(11)
C16 0.0428(16) 0.068(2) 0.073(2) 0.0183(17) -0.0213(14) -0.0064(14)
C17 0.0543(16) 0.0547(17) 0.0563(17) 0.0243(14) -0.0093(13) 0.0042(13)
C18 0.0354(14) 0.0656(19) 0.0673(19) 0.0218(15) 0.0076(13) 0.0029(13)
C19 0.079(2) 0.0438(16) 0.0536(18) 0.0049(13) -0.0080(15) -0.0117(15)

loop_
_atom_type_symbol
_atom_type_description
_atom_type_scat_dispersion_real
_atom_type_scat_dispersion_imag
_atom_type_scat_source
C C 0.0181 0.0091 'International Tables Vol C Tables 4.2.6.8 and 6.1.1.4'
H H 0.0000 0.0000 'International Tables Vol C Tables 4.2.6.8 and 6.1.1.4'
O O 0.0492 0.0322 'International Tables Vol C Tables 4.2.6.8 and 6.1.1.4'
S S 0.3331 0.5567 'International Tables Vol C Tables 4.2.6.8 and 6.1.1.4'

loop_
_geom_angle_atom_site_label_1
_geom_angle_atom_site_label_2
_geom_angle_atom_site_label_3
_geom_angle
_geom_angle_site_symmetry_1
_geom_angle_site_symmetry_3
_geom_angle_publ_flag
O1 S1 C14 105.07(14) . . ?
O1 S1 C1 105.23(12) . . ?
C14 S1 C1 98.90(13) . . ?
C4 O3 C17 118.8(2) . . ?
C15 O5 C16 117.5(2) . . ?
C13 O7 C18 119.0(2) . . ?
C2 C1 C6 119.2(2) . . ?
C2 C1 S1 119.67(19) . . ?
C6 C1 S1 120.75(18) . . ?
O2 C2 C3 117.0(2) . . ?
O2 C2 C1 122.3(2) . . ?
C3 C2 C1 120.7(2) . . ?
C4 C3 C2 119.5(2) . . ?
O3 C4 C3 124.8(2) . . ?
O3 C4 C5 114.2(2) . . ?
C3 C4 C5 121.0(2) . . ?
C6 C5 C4 119.0(2) . . ?
C6 C5 C7 121.2(2) . . ?
C4 C5 C7 119.4(2) . . ?
C5 C6 C1 120.5(2) . . ?
C5 C6 C15 120.5(2) . . ?
C1 C6 C15 119.0(2) . . ?
O6 C7 C8 120.9(2) . . ?
O6 C7 C5 116.0(2) . . ?
C8 C7 C5 123.0(2) . . ?
C9 C8 C13 116.4(2) . . ?
C9 C8 C7 118.9(2) . . ?
C13 C8 C7 124.7(2) . . ?
O8 C9 C10 117.0(2) . . ?
O8 C9 C8 121.0(2) . . ?
C10 C9 C8 122.0(2) . . ?
C11 C10 C9 120.1(2) . . ?
C10 C11 C12 119.8(2) . . ?
C10 C11 C19 121.0(2) . . ?
C12 C11 C19 119.1(2) . . ?
C13 C12 C11 120.4(2) . . ?
O7 C13 C12 122.4(2) . . ?
O7 C13 C8 116.4(2) . . ?
C12 C13 C8 121.2(2) . . ?
O4 C15 O5 124.2(2) . . ?
O4 C15 C6 123.5(2) . . ?
O5 C15 C6 112.3(2) . . ?

loop_
_geom_bond_atom_site_label_1
_geom_bond_atom_site_label_2
_geom_bond_distance
_geom_bond_site_symmetry_2
_geom_bond_publ_flag
S1 O1 1.511(2) . ?
S1 C14 1.787(3) . ?
S1 C1 1.790(2) . ?
O2 C2 1.352(3) . ?
O3 C4 1.360(3) . ?
O3 C17 1.424(3) . ?
O4 C15 1.202(3) . ?
O5 C15 1.332(3) . ?
O5 C16 1.444(3) . ?
O6 C7 1.239(3) . ?
O7 C13 1.357(3) . ?
O7 C18 1.422(3) . ?
O8 C9 1.350(3) . ?
C1 C2 1.387(3) . ?
C1 C6 1.408(3) . ?
C2 C3 1.386(4) . ?
C3 C4 1.385(3) . ?
C4 C5 1.398(3) . ?
C5 C6 1.383(3) . ?
C5 C7 1.503(3) . ?
C6 C15 1.488(3) . ?
C7 C8 1.457(3) . ?
C8 C9 1.414(3) . ?
C8 C13 1.422(3) . ?
C9 C10 1.386(4) . ?
C10 C11 1.374(4) . ?
C11 C12 1.400(3) . ?
C11 C19 1.497(4) . ?
C12 C13 1.378(3) . ?
